data_2226955
loop_
_publ_author_name
'Hemamalini, Madhukar'
'Fun, Hoong-Kun'

_publ_section_title
;
 2-Amino-4-methylpyridinium 3-carboxy-4-hydroxybenzenesulfonate
 monohydrate
;
_journal_coeditor_code IS2579
_journal_issue 8
_journal_name_full 'Acta Crystallographica Section E'
_journal_page_first o2095
_journal_page_last o2096
_journal_paper_doi 10.1107/S1600536810028539
_journal_volume 66
_journal_year 2010
_chemical_formula_iupac 'C6 H9 N2 +, C7 H5 O6 S -, H2 O'
_chemical_formula_moiety 'C6 H9 N2 +, C7 H5 O6 S -, H2 O'
_chemical_formula_sum 'C13 H16 N2 O7 S'
_chemical_formula_weight 344.34
_chemical_name_systematic
;
2-Amino-4-methylpyridinium 3-carboxy-4-hydroxybenzenesulfonate monohydrate
;
_space_group_IT_number 14
_symmetry_cell_setting monoclinic
_symmetry_space_group_name_Hall '-P 2ybc'
_symmetry_space_group_name_H-M 'P 1 21/c 1'
_atom_sites_solution_hydrogens geom
_atom_sites_solution_primary direct
_atom_sites_solution_secondary difmap
_audit_creation_method SHELXL-97
_cell_angle_alpha 90.00
_cell_angle_beta 112.800(3)
_cell_angle_gamma 90.00
_cell_formula_units_Z 4
_cell_length_a 8.3280(9)
_cell_length_b 24.122(3)
_cell_length_c 7.9355(8)
_cell_measurement_reflns_used 3564
_cell_measurement_temperature 100.00(10)
_cell_measurement_theta_max 31.29
_cell_measurement_theta_min 2.91
_cell_volume 1469.6(3)
_computing_cell_refinement 'SAINT (Bruker, 2009)'
_computing_data_collection 'APEX2 (Bruker, 2009)'
_computing_data_reduction 'SAINT (Bruker, 2009)'
_computing_molecular_graphics 'SHELXTL (Sheldrick, 2008)'
_computing_publication_material 'SHELXTL (Sheldrick, 2008) and PLATON (Spek, 2009)'
_computing_structure_refinement 'SHELXTL (Sheldrick, 2008)'
_computing_structure_solution 'SHELXTL (Sheldrick, 2008)'
_diffrn_ambient_temperature 100.00(10)
_diffrn_measured_fraction_theta_full 0.989
_diffrn_measured_fraction_theta_max 0.989
_diffrn_measurement_device_type
;
Bruker APEXII DUO CCD area-detector diffractometer
;
_diffrn_measurement_method '\f and \w scans'
_diffrn_radiation_monochromator graphite
_diffrn_radiation_source 'fine-focus sealed tube'
_diffrn_radiation_type MoK\a
_diffrn_radiation_wavelength 0.71073
_diffrn_reflns_av_R_equivalents 0.0543
_diffrn_reflns_av_sigmaI/netI 0.0581
_diffrn_reflns_limit_h_max 11
_diffrn_reflns_limit_h_min -12
_diffrn_reflns_limit_k_max 36
_diffrn_reflns_limit_k_min -34
_diffrn_reflns_limit_l_max 12
_diffrn_reflns_limit_l_min -11
_diffrn_reflns_number 19925
_diffrn_reflns_theta_full 32.51
_diffrn_reflns_theta_max 32.51
_diffrn_reflns_theta_min 1.69
_diffrn_standards_number 0
_exptl_absorpt_coefficient_mu 0.261
_exptl_absorpt_correction_T_max 0.9886
_exptl_absorpt_correction_T_min 0.9453
_exptl_absorpt_correction_type multi-scan
_exptl_absorpt_process_details '(SADABS; Bruker, 2009)'
_exptl_crystal_colour colourless
_exptl_crystal_density_diffrn 1.556
_exptl_crystal_density_method 'not measured'
_exptl_crystal_description plate
_exptl_crystal_F_000 720
_exptl_crystal_size_max 0.22
_exptl_crystal_size_mid 0.13
_exptl_crystal_size_min 0.04
_refine_diff_density_max 0.482
_refine_diff_density_min -0.460
_refine_ls_extinction_method none
_refine_ls_goodness_of_fit_ref 1.032
_refine_ls_hydrogen_treatment mixed
_refine_ls_matrix_type full
_refine_ls_number_parameters 272
_refine_ls_number_reflns 5266
_refine_ls_number_restraints 0
_refine_ls_restrained_S_all 1.032
_refine_ls_R_factor_all 0.0752
_refine_ls_R_factor_gt 0.0444
_refine_ls_shift/su_max 0.001
_refine_ls_shift/su_mean 0.000
_refine_ls_structure_factor_coef Fsqd
_refine_ls_weighting_details 'calc w=1/[\s^2^(Fo^2^)+(0.0560P)^2^+0.3252P] where P=(Fo^2^+2Fc^2^)/3'
_refine_ls_weighting_scheme calc
_refine_ls_wR_factor_gt 0.1038
_refine_ls_wR_factor_ref 0.1199
_reflns_number_gt 3749
_reflns_number_total 5266
_reflns_threshold_expression I>2\s(I)
_cod_data_source_file is2579.cif
_cod_data_source_block I
_cod_original_sg_symbol_H-M 'P 21/c'
_cod_database_code 2226955
_cod_database_fobs_code 2226955

loop_
_symmetry_equiv_pos_as_xyz
'x, y, z'
'-x, y+1/2, -z+1/2'
'-x, -y, -z'
'x, -y-1/2, z-1/2'

loop_
_atom_site_type_symbol
_atom_site_label
_atom_site_fract_x
_atom_site_fract_y
_atom_site_fract_z
_atom_site_U_iso_or_equiv
_atom_site_adp_type
_atom_site_calc_flag
_atom_site_refinement_flags
_atom_site_occupancy
_atom_site_disorder_assembly
_atom_site_disorder_group
N N1 0.72197(18) 0.06878(6) 0.66805(18) 0.0152(3) Uani d . 1 . .
N N2 0.5709(2) 0.13358(6) 0.4490(2) 0.0198(3) Uani d . 1 . .
C C1 0.7310(2) 0.02604(7) 0.7835(2) 0.0178(3) Uani d . 1 . .
C C2 0.5828(2) 0.00495(7) 0.7925(2) 0.0175(3) Uani d . 1 . .
C C3 0.4197(2) 0.02782(6) 0.6816(2) 0.0150(3) Uani d . 1 . .
C C4 0.4152(2) 0.07114(7) 0.5679(2) 0.0151(3) Uani d . 1 . .
C C5 0.5695(2) 0.09223(6) 0.5591(2) 0.0143(3) Uani d . 1 . .
C C6 0.2550(2) 0.00524(8) 0.6887(2) 0.0210(3) Uani d . 1 . .
S S1 1.05075(5) 0.122233(15) 1.12957(5) 0.01150(9) Uani d . 1 . .
O O1 0.45088(16) 0.26192(5) 0.70255(16) 0.0191(2) Uani d . 1 . .
O O2 0.25121(14) 0.18998(5) 0.77919(15) 0.0163(2) Uani d . 1 . .
O O3 0.38003(15) 0.11993(5) 0.96906(15) 0.0149(2) Uani d . 1 . .
O O4 0.99761(15) 0.08555(5) 1.24394(14) 0.0162(2) Uani d . 1 . .
O O5 1.19053(14) 0.15990(5) 1.23096(15) 0.0169(2) Uani d . 1 . .
O O6 1.08974(14) 0.09095(4) 0.99033(14) 0.0143(2) Uani d . 1 . .
C C7 0.5829(2) 0.22831(6) 0.8014(2) 0.0133(3) Uani d . 1 . .
C C8 0.7498(2) 0.24303(7) 0.8160(2) 0.0160(3) Uani d . 1 . .
C C9 0.8917(2) 0.21104(6) 0.9167(2) 0.0146(3) Uani d . 1 . .
C C10 0.86880(19) 0.16349(6) 1.00593(19) 0.0117(3) Uani d . 1 . .
C C11 0.70415(19) 0.14816(6) 0.99271(19) 0.0118(3) Uani d . 1 . .
C C12 0.55938(19) 0.18022(6) 0.88935(19) 0.0115(3) Uani d . 1 . .
C C13 0.3834(2) 0.16422(6) 0.87474(19) 0.0123(3) Uani d . 1 . .
O O1W -0.05262(17) 0.12872(5) 0.54890(17) 0.0207(3) Uani d . 1 . .
H H1A 0.850(3) 0.0128(9) 0.855(3) 0.031(6) Uiso d . 1 . .
H H2A 0.592(3) -0.0256(8) 0.870(3) 0.020(5) Uiso d . 1 . .
H H4A 0.309(3) 0.0871(8) 0.485(3) 0.018(5) Uiso d . 1 . .
H H6A 0.161(3) 0.0148(10) 0.581(3) 0.044(7) Uiso d . 1 . .
H H6B 0.239(4) 0.0168(10) 0.796(4) 0.051(7) Uiso d . 1 . .
H H6C 0.259(4) -0.0352(11) 0.695(4) 0.054(8) Uiso d . 1 . .
H H9A 1.007(3) 0.2204(8) 0.925(3) 0.019(5) Uiso d . 1 . .
H H8A 0.766(3) 0.2767(9) 0.752(3) 0.027(5) Uiso d . 1 . .
H H11A 0.683(3) 0.1137(8) 1.054(3) 0.017(5) Uiso d . 1 . .
H H1W1 -0.027(3) 0.1193(9) 0.457(3) 0.030(6) Uiso d . 1 . .
H H2W1 0.034(3) 0.1488(10) 0.614(3) 0.035(6) Uiso d . 1 . .
H H1O1 0.353(3) 0.2485(10) 0.708(3) 0.038(6) Uiso d . 1 . .
H H1O3 0.280(3) 0.1160(10) 0.969(3) 0.040(7) Uiso d . 1 . .
H H1N1 0.822(3) 0.0824(9) 0.661(3) 0.039(7) Uiso d . 1 . .
H H1N2 0.671(3) 0.1437(9) 0.450(3) 0.031(6) Uiso d . 1 . .
H H2N2 0.471(4) 0.1469(11) 0.379(3) 0.047(7) Uiso d . 1 . .

loop_
_atom_site_aniso_label
_atom_site_aniso_U_11
_atom_site_aniso_U_22
_atom_site_aniso_U_33
_atom_site_aniso_U_12
_atom_site_aniso_U_13
_atom_site_aniso_U_23
N1 0.0115(6) 0.0191(6) 0.0148(6) 0.0004(5) 0.0047(5) -0.0003(5)
N2 0.0177(8) 0.0222(7) 0.0193(7) -0.0003(6) 0.0070(6) 0.0056(5)
C1 0.0166(8) 0.0182(7) 0.0160(7) 0.0020(6) 0.0035(6) -0.0001(6)
C2 0.0201(8) 0.0166(7) 0.0150(7) 0.0018(6) 0.0060(6) 0.0015(5)
C3 0.0159(8) 0.0173(7) 0.0120(6) -0.0027(6) 0.0057(6) -0.0030(5)
C4 0.0129(7) 0.0191(7) 0.0127(7) 0.0005(6) 0.0044(6) 0.0004(5)
C5 0.0148(7) 0.0169(7) 0.0115(6) 0.0004(6) 0.0053(5) -0.0006(5)
C6 0.0204(9) 0.0242(9) 0.0205(8) -0.0073(7) 0.0100(7) -0.0015(6)
S1 0.00831(17) 0.01437(17) 0.01216(16) 0.00001(13) 0.00434(12) 0.00150(12)
O1 0.0124(6) 0.0204(6) 0.0239(6) 0.0034(4) 0.0062(5) 0.0083(4)
O2 0.0093(5) 0.0196(5) 0.0186(5) 0.0009(4) 0.0038(4) 0.0017(4)
O3 0.0100(5) 0.0166(5) 0.0204(5) -0.0003(4) 0.0085(4) 0.0033(4)
O4 0.0124(5) 0.0206(6) 0.0162(5) 0.0007(4) 0.0062(4) 0.0057(4)
O5 0.0108(5) 0.0196(5) 0.0175(5) -0.0035(4) 0.0023(4) -0.0011(4)
O6 0.0118(5) 0.0169(5) 0.0166(5) 0.0012(4) 0.0079(4) 0.0000(4)
C7 0.0114(7) 0.0147(7) 0.0134(6) 0.0018(5) 0.0044(5) 0.0023(5)
C8 0.0132(7) 0.0172(7) 0.0188(7) -0.0005(6) 0.0075(6) 0.0044(6)
C9 0.0110(7) 0.0168(7) 0.0169(7) -0.0012(5) 0.0066(6) 0.0017(5)
C10 0.0109(7) 0.0142(6) 0.0105(6) 0.0000(5) 0.0046(5) -0.0012(5)
C11 0.0119(7) 0.0130(6) 0.0119(6) -0.0002(5) 0.0063(5) -0.0010(5)
C12 0.0099(7) 0.0137(6) 0.0116(6) 0.0004(5) 0.0050(5) 0.0001(5)
C13 0.0119(7) 0.0139(6) 0.0121(6) -0.0002(5) 0.0059(5) -0.0016(5)
O1W 0.0168(6) 0.0282(7) 0.0184(6) -0.0051(5) 0.0083(5) -0.0024(5)

loop_
_atom_type_symbol
_atom_type_description
_atom_type_scat_dispersion_real
_atom_type_scat_dispersion_imag
_atom_type_scat_source
C C 0.0033 0.0016 'International Tables Vol C Tables 4.2.6.8 and 6.1.1.4'
H H 0.0000 0.0000 'International Tables Vol C Tables 4.2.6.8 and 6.1.1.4'
N N 0.0061 0.0033 'International Tables Vol C Tables 4.2.6.8 and 6.1.1.4'
O O 0.0106 0.0060 'International Tables Vol C Tables 4.2.6.8 and 6.1.1.4'
S S 0.1246 0.1234 'International Tables Vol C Tables 4.2.6.8 and 6.1.1.4'

loop_
_geom_angle_atom_site_label_1
_geom_angle_atom_site_label_2
_geom_angle_atom_site_label_3
_geom_angle_site_symmetry_1
_geom_angle_site_symmetry_3
_geom_angle
_geom_angle_publ_flag
C5 N1 C1 . . 122.70(14) ?
C5 N1 H1N1 . . 117.5(15) ?
C1 N1 H1N1 . . 119.8(15) ?
C5 N2 H1N2 . . 117.3(15) ?
C5 N2 H2N2 . . 117.0(17) ?
H1N2 N2 H2N2 . . 126(2) ?
N1 C1 C2 . . 120.18(15) ?
N1 C1 H1A . . 114.5(13) ?
C2 C1 H1A . . 125.3(13) ?
C1 C2 C3 . . 119.59(15) ?
C1 C2 H2A . . 118.8(12) ?
C3 C2 H2A . . 121.5(12) ?
C4 C3 C2 . . 118.76(15) ?
C4 C3 C6 . . 120.69(15) ?
C2 C3 C6 . . 120.55(14) ?
C3 C4 C5 . . 121.00(15) ?
C3 C4 H4A . . 122.9(12) ?
C5 C4 H4A . . 115.9(12) ?
N2 C5 N1 . . 119.28(15) ?
N2 C5 C4 . . 122.94(15) ?
N1 C5 C4 . . 117.77(14) ?
C3 C6 H6A . . 109.5(15) ?
C3 C6 H6B . . 112.1(16) ?
H6A C6 H6B . . 112(2) ?
C3 C6 H6C . . 110.6(17) ?
H6A C6 H6C . . 107(2) ?
H6B C6 H6C . . 105(2) ?
O5 S1 O4 . . 114.09(7) ?
O5 S1 O6 . . 111.96(6) ?
O4 S1 O6 . . 111.41(6) ?
O5 S1 C10 . . 106.72(7) ?
O4 S1 C10 . . 106.72(7) ?
O6 S1 C10 . . 105.29(6) ?
C7 O1 H1O1 . . 107.9(15) ?
C13 O3 H1O3 . . 109.5(17) ?
O1 C7 C8 . . 117.20(13) ?
O1 C7 C12 . . 123.15(13) ?
C8 C7 C12 . . 119.64(14) ?
C9 C8 C7 . . 120.56(14) ?
C9 C8 H8A . . 119.9(13) ?
C7 C8 H8A . . 119.5(13) ?
C8 C9 C10 . . 119.87(14) ?
C8 C9 H9A . . 121.1(12) ?
C10 C9 H9A . . 119.0(12) ?
C11 C10 C9 . . 120.40(14) ?
C11 C10 S1 . . 120.31(11) ?
C9 C10 S1 . . 119.26(11) ?
C10 C11 C12 . . 120.00(13) ?
C10 C11 H11A . . 122.3(11) ?
C12 C11 H11A . . 117.7(11) ?
C11 C12 C7 . . 119.53(13) ?
C11 C12 C13 . . 120.35(13) ?
C7 C12 C13 . . 120.11(13) ?
O2 C13 O3 . . 123.31(13) ?
O2 C13 C12 . . 122.56(13) ?
O3 C13 C12 . . 114.11(13) ?
H1W1 O1W H2W1 . . 103(2) ?

loop_
_geom_bond_atom_site_label_1
_geom_bond_atom_site_label_2
_geom_bond_site_symmetry_2
_geom_bond_distance
_geom_bond_publ_flag
N1 C5 . 1.352(2) ?
N1 C1 . 1.362(2) ?
N1 H1N1 . 0.91(3) ?
N2 C5 . 1.329(2) ?
N2 H1N2 . 0.87(2) ?
N2 H2N2 . 0.86(3) ?
C1 C2 . 1.362(2) ?
C1 H1A . 0.98(2) ?
C2 C3 . 1.413(2) ?
C2 H2A . 0.946(19) ?
C3 C4 . 1.372(2) ?
C3 C6 . 1.496(2) ?
C4 C5 . 1.408(2) ?
C4 H4A . 0.95(2) ?
C6 H6A . 0.94(3) ?
C6 H6B . 0.96(3) ?
C6 H6C . 0.98(3) ?
S1 O5 . 1.4498(12) ?
S1 O4 . 1.4539(10) ?
S1 O6 . 1.4744(10) ?
S1 C10 . 1.7598(15) ?
O1 C7 . 1.3464(18) ?
O1 H1O1 . 0.89(2) ?
O2 C13 . 1.2354(18) ?
O3 C13 . 1.3108(17) ?
O3 H1O3 . 0.84(3) ?
C7 C8 . 1.396(2) ?
C7 C12 . 1.4059(19) ?
C8 C9 . 1.378(2) ?
C8 H8A . 0.99(2) ?
C9 C10 . 1.399(2) ?
C9 H9A . 0.96(2) ?
C10 C11 . 1.384(2) ?
C11 C12 . 1.399(2) ?
C11 H11A . 1.013(19) ?
C12 C13 . 1.476(2) ?
O1W H1W1 . 0.87(2) ?
O1W H2W1 . 0.86(3) ?

loop_
_geom_hbond_atom_site_label_D
_geom_hbond_atom_site_label_H
_geom_hbond_atom_site_label_A
_geom_hbond_site_symmetry_A
_geom_hbond_distance_DH
_geom_hbond_distance_HA
_geom_hbond_distance_DA
_geom_hbond_angle_DHA
_geom_hbond_publ_flag
O1W H1W1 O4 1_454 0.87(2) 1.96(2) 2.8108(18) 168(2) yes
O1W H2W1 O2 . 0.86(2) 2.04(2) 2.8882(18) 175(2) yes
O1 H1O1 O2 . 0.89(3) 1.84(2) 2.6325(18) 146(2) yes
O3 H1O3 O6 1_455 0.84(3) 1.76(3) 2.5842(18) 166(2) yes
N1 H1N1 O1W 1_655 0.92(3) 1.96(2) 2.808(2) 153(2) yes
N2 H1N2 O1W 1_655 0.87(3) 2.16(3) 2.923(2) 147.7(19) yes
N2 H2N2 O5 1_454 0.86(3) 2.19(3) 3.030(2) 163(3) yes
C2 H2A O3 3_657 0.94(2) 2.58(2) 3.507(2) 169.1(17) yes
C4 H4A O4 1_454 0.96(2) 2.56(2) 3.449(2) 155.4(16) yes
C4 H4A O5 1_454 0.96(2) 2.57(2) 3.370(2) 142(2) yes

loop_
_geom_torsion_atom_site_label_1
_geom_torsion_atom_site_label_2
_geom_torsion_atom_site_label_3
_geom_torsion_atom_site_label_4
_geom_torsion_site_symmetry_1
_geom_torsion_site_symmetry_2
_geom_torsion_site_symmetry_3
_geom_torsion_site_symmetry_4
_geom_torsion
_geom_torsion_publ_flag
C5 N1 C1 C2 . . . . 0.2(2) ?
N1 C1 C2 C3 . . . . -0.2(2) ?
C1 C2 C3 C4 . . . . -0.3(2) ?
C1 C2 C3 C6 . . . . 179.81(15) ?
C2 C3 C4 C5 . . . . 0.8(2) ?
C6 C3 C4 C5 . . . . -179.32(14) ?
C1 N1 C5 N2 . . . . -179.53(14) ?
C1 N1 C5 C4 . . . . 0.2(2) ?
C3 C4 C5 N2 . . . . 179.01(14) ?
C3 C4 C5 N1 . . . . -0.8(2) ?
O1 C7 C8 C9 . . . . 179.25(14) ?
C12 C7 C8 C9 . . . . -0.4(2) ?
C7 C8 C9 C10 . . . . -0.3(2) ?
C8 C9 C10 C11 . . . . 0.4(2) ?
C8 C9 C10 S1 . . . . 178.55(12) ?
O5 S1 C10 C11 . . . . -138.89(12) ?
O4 S1 C10 C11 . . . . -16.54(13) ?
O6 S1 C10 C11 . . . . 101.97(12) ?
O5 S1 C10 C9 . . . . 43.01(13) ?
O4 S1 C10 C9 . . . . 165.36(11) ?
O6 S1 C10 C9 . . . . -76.13(12) ?
C9 C10 C11 C12 . . . . 0.1(2) ?
S1 C10 C11 C12 . . . . -177.97(10) ?
C10 C11 C12 C7 . . . . -0.8(2) ?
C10 C11 C12 C13 . . . . -179.91(13) ?
O1 C7 C12 C11 . . . . -178.68(13) ?
C8 C7 C12 C11 . . . . 1.0(2) ?
O1 C7 C12 C13 . . . . 0.4(2) ?
C8 C7 C12 C13 . . . . -179.93(13) ?
C11 C12 C13 O2 . . . . -177.02(13) ?
C7 C12 C13 O2 . . . . 3.9(2) ?
C11 C12 C13 O3 . . . . 1.81(19) ?
C7 C12 C13 O3 . . . . -177.26(12) ?

loop_
_cod_related_entry_id
_cod_related_entry_database
_cod_related_entry_code
1 ChemSpider 30656159
